data_7216000
loop_
_publ_author_name
'Szafra\'nski, Marek'

_publ_section_title
;
 Effect of high pressure on the supramolecular structures of guanidinium
 based ferroelectrics
;
_journal_name_full CrystEngComm
_journal_paper_doi 10.1039/c4ce00697f
_journal_year 2014
_chemical_formula_moiety 'C H6 N3, Cl O4'
_chemical_formula_sum 'C H6 Cl N3 O4'
_chemical_formula_weight 159.54
_chemical_melting_point 526(2)
_chemical_name_common 'guanidinium perchlorate'
_chemical_name_systematic 'guanidinium perchlorate'
_space_group_IT_number 160
_symmetry_cell_setting trigonal
_symmetry_space_group_name_Hall 'R 3 -2"'
_symmetry_space_group_name_H-M 'R 3 m :H'
_atom_sites_solution_hydrogens geom
_atom_sites_solution_primary direct
_atom_sites_solution_secondary difmap
_audit_creation_method SHELXL-97
_cell_angle_alpha 90.00
_cell_angle_beta 90.00
_cell_angle_gamma 120.00
_cell_formula_units_Z 3
_cell_length_a 7.4965(3)
_cell_length_b 7.4965(3)
_cell_length_c 8.2508(6)
_cell_measurement_reflns_used 542
_cell_measurement_temperature 295(2)
_cell_measurement_theta_max 27.905
_cell_measurement_theta_min 6.741
_cell_volume 401.55(4)
_computing_cell_refinement CrysAlisRED
_computing_data_collection CrysAlisCCD
_computing_data_reduction CrysAlisRED
_computing_molecular_graphics 'SHELXL-97 (Sheldrick, 1997)'
_computing_publication_material 'SHELXL-97 (Sheldrick, 1997)'
_computing_structure_refinement 'SHELXL-97 (Sheldrick, 1997)'
_computing_structure_solution 'SHELXS-97 (Sheldrick, 1990)'
_diffrn_ambient_environment 'diamond-anvil cell'
_diffrn_ambient_pressure 1730000
_diffrn_ambient_temperature 295(2)
_diffrn_measured_fraction_theta_full 0.451
_diffrn_measured_fraction_theta_max 0.451
_diffrn_measurement_device_type 'Gemini A Ultra'
_diffrn_measurement_method '\f- and \w-scans'
_diffrn_radiation_monochromator graphite
_diffrn_radiation_source 'fine-focus sealed tube'
_diffrn_radiation_type MoK\a
_diffrn_radiation_wavelength 0.71073
_diffrn_reflns_av_R_equivalents 0.0580
_diffrn_reflns_av_sigmaI/netI 0.0278
_diffrn_reflns_limit_h_max 8
_diffrn_reflns_limit_h_min -8
_diffrn_reflns_limit_k_max 9
_diffrn_reflns_limit_k_min -9
_diffrn_reflns_limit_l_max 8
_diffrn_reflns_limit_l_min -8
_diffrn_reflns_number 542
_diffrn_reflns_theta_full 28.63
_diffrn_reflns_theta_max 28.63
_diffrn_reflns_theta_min 6.76
_exptl_absorpt_coefficient_mu 0.659
_exptl_absorpt_correction_type none
_exptl_crystal_colour colourless
_exptl_crystal_density_diffrn 1.979
_exptl_crystal_density_method 'not measured'
_exptl_crystal_F_000 246
_exptl_crystal_size_max 0.35
_exptl_crystal_size_mid 0.25
_exptl_crystal_size_min 0.20
_refine_diff_density_max 0.179
_refine_diff_density_min -0.158
_refine_diff_density_rms 0.040
_refine_ls_abs_structure_details 'Flack H D (1983), Acta Cryst. A39, 876-881'
_refine_ls_abs_structure_Flack 0.7(4)
_refine_ls_extinction_coef 0.09(5)
_refine_ls_extinction_expression Fc^*^=kFc[1+0.001xFc^2^\l^3^/sin(2\q)]^-1/4^
_refine_ls_extinction_method SHELXL
_refine_ls_goodness_of_fit_ref 1.256
_refine_ls_hydrogen_treatment constr
_refine_ls_matrix_type full
_refine_ls_number_parameters 23
_refine_ls_number_reflns 123
_refine_ls_number_restraints 1
_refine_ls_restrained_S_all 1.250
_refine_ls_R_factor_all 0.0461
_refine_ls_R_factor_gt 0.0457
_refine_ls_shift/su_max 0.000
_refine_ls_shift/su_mean 0.000
_refine_ls_structure_factor_coef Fsqd
_refine_ls_weighting_details 'calc w=1/[\s^2^(Fo^2^)+(0.0588P)^2^+1.8261P] where P=(Fo^2^+2Fc^2^)/3'
_refine_ls_weighting_scheme calc
_refine_ls_wR_factor_gt 0.1161
_refine_ls_wR_factor_ref 0.1164
_reflns_number_gt 122
_reflns_number_total 123
_reflns_threshold_expression >2sigma(I)
_cod_data_source_file c4ce00697f1.cif
_cod_data_source_block gclo4_1_73
_cod_original_sg_symbol_H-M 'R 3 m'
_cod_database_code 7216000

loop_
_symmetry_equiv_pos_as_xyz
'x, y, z'
'-y, x-y, z'
'-x+y, -x, z'
'-y, -x, z'
'-x+y, y, z'
'x, x-y, z'
'x+2/3, y+1/3, z+1/3'
'-y+2/3, x-y+1/3, z+1/3'
'-x+y+2/3, -x+1/3, z+1/3'
'-y+2/3, -x+1/3, z+1/3'
'-x+y+2/3, y+1/3, z+1/3'
'x+2/3, x-y+1/3, z+1/3'
'x+1/3, y+2/3, z+2/3'
'-y+1/3, x-y+2/3, z+2/3'
'-x+y+1/3, -x+2/3, z+2/3'
'-y+1/3, -x+2/3, z+2/3'
'-x+y+1/3, y+2/3, z+2/3'
'x+1/3, x-y+2/3, z+2/3'

loop_
_atom_site_label
_atom_site_type_symbol
_atom_site_fract_x
_atom_site_fract_y
_atom_site_fract_z
_atom_site_U_iso_or_equiv
_atom_site_adp_type
_atom_site_occupancy
_atom_site_symmetry_multiplicity
_atom_site_calc_flag
_atom_site_refinement_flags
Cl Cl 0.3333 0.6667 0.8965(4) 0.0299(14) Uani 1 6 d S
O1 O 0.2288(5) 0.4576(11) 0.9565(9) 0.042(3) Uani 1 2 d S
O2 O 0.3333 0.6667 0.7229(16) 0.038(3) Uani 1 6 d S
C C 0.6667 0.3333 0.981(2) 0.032(3) Uani 1 6 d S
N N 0.4629(14) 0.2314(7) 0.9840(13) 0.044(3) Uani 1 2 d S
H0A H 0.3967 0.0991 0.9883 0.053 Uiso 0.50 1 calc PR
H0B H 0.3966 0.2976 0.9819 0.053 Uiso 0.50 1 calc PR

loop_
_atom_site_aniso_label
_atom_site_aniso_U_11
_atom_site_aniso_U_22
_atom_site_aniso_U_33
_atom_site_aniso_U_23
_atom_site_aniso_U_13
_atom_site_aniso_U_12
Cl 0.0261(16) 0.0261(16) 0.037(3) 0.000 0.000 0.0131(8)
O1 0.033(3) 0.025(4) 0.064(7) 0.002(3) 0.0012(16) 0.013(2)
O2 0.046(5) 0.046(5) 0.023(10) 0.000 0.000 0.023(3)
C 0.029(5) 0.029(5) 0.039(11) 0.000 0.000 0.014(3)
N 0.028(4) 0.032(3) 0.071(8) 0.003(2) 0.007(4) 0.014(2)

loop_
_atom_type_symbol
_atom_type_description
_atom_type_scat_dispersion_real
_atom_type_scat_dispersion_imag
_atom_type_scat_source
C C 0.0033 0.0016 'International Tables Vol C Tables 4.2.6.8 and 6.1.1.4'
H H 0.0000 0.0000 'International Tables Vol C Tables 4.2.6.8 and 6.1.1.4'
N N 0.0061 0.0033 'International Tables Vol C Tables 4.2.6.8 and 6.1.1.4'
O O 0.0106 0.0060 'International Tables Vol C Tables 4.2.6.8 and 6.1.1.4'
Cl Cl 0.1484 0.1585 'International Tables Vol C Tables 4.2.6.8 and 6.1.1.4'

loop_
_geom_angle_atom_site_label_1
_geom_angle_atom_site_label_2
_geom_angle_atom_site_label_3
_geom_angle
_geom_angle_site_symmetry_1
_geom_angle_site_symmetry_3
O2 Cl O1 110.0(3) . 3_565
O2 Cl O1 110.0(3) . 2_665
O1 Cl O1 108.9(3) 3_565 2_665
O2 Cl O1 110.0(3) . .
O1 Cl O1 108.9(3) 3_565 .
O1 Cl O1 108.9(3) 2_665 .
N C N 119.96(7) 2_655 .
N C N 119.96(7) 2_655 3_665
N C N 119.96(7) . 3_665

loop_
_geom_bond_atom_site_label_1
_geom_bond_atom_site_label_2
_geom_bond_distance
_geom_bond_site_symmetry_2
Cl O2 1.433(14) .
Cl O1 1.445(7) 3_565
Cl O1 1.445(8) 2_665
Cl O1 1.445(8) .
C N 1.323(9) 2_655
C N 1.323(9) .
C N 1.323(9) 3_665
